data_5000170
loop_
_publ_author_name
'Moss, L. E.'
'Jacobson, R. A.'

_journal_name_full 'Crystal Structure Communications'
_journal_page_first 1545
_journal_volume 20
_journal_year 1981
_chemical_formula_sum 'C9 H8 Cl3 N O2 S'
_space_group_IT_number 62
_symmetry_cell_setting orthorhombic
_symmetry_Int_Tables_number 62
_symmetry_space_group_name_Hall '-P 2n 2a'
_symmetry_space_group_name_H-M 'P m c n'
_cell_angle_alpha 90
_cell_angle_beta 90
_cell_angle_gamma 90
_cell_formula_units_Z 4
_cell_length_a 10.744(5)
_cell_length_b 10.898(6)
_cell_length_c 9.978(4)
_cod_original_formula_sum 'C9 H8 Cl3 N1 O2 S1'
_cod_database_code 5000170

loop_
_symmetry_equiv_pos_site_id
_symmetry_equiv_pos_as_xyz
1 x,y,z
2 1/2-x,y,z
3 x,1/2-y,1/2+z
4 1/2-x,1/2-y,1/2+z
5 -x,-y,-z
6 -1/2+x,-y,-z
7 -x,-1/2+y,-1/2-z
8 -1/2+x,-1/2+y,-1/2-z

loop_
_atom_site_label
_atom_site_type_symbol
_atom_site_fract_x
_atom_site_fract_y
_atom_site_fract_z
Cl1 Cl 0.11740 0.11480 -0.00770
Cl2 Cl 0.25000 -0.04710 0.17410
S1 S 0.25000 0.20200 0.23750
O1 O 0.03790 0.37370 0.16020
N1 N 0.25000 0.33980 0.16000
C1 C 0.14050 0.40840 0.13460
C2 C 0.17850 0.52940 0.07150
C3 C 0.11880 0.63590 0.14850
C4 C 0.18850 0.66390 0.27500
C5 C 0.25000 0.09820 0.09520
H1 H 0.15000 0.54500 -0.01600
H2 H 0.11900 0.72100 0.10300
H3 H 0.03200 0.61300 0.17100
H4 H 0.14400 0.68100 0.34900
Cl1A Cl 0.38260 0.11480 -0.00770
C1A C 0.35950 0.40840 0.13460
C2A C 0.32150 0.52940 0.07150
C4A C 0.31150 0.66390 0.27500
O1A O 0.46210 0.37370 0.16020
C3A C 0.38120 0.63590 0.14850
H1A H 0.35000 0.54500 -0.01600
H4A H 0.35600 0.68100 0.34900
H2A H 0.38100 0.72100 0.10300
H3A H 0.46800 0.61300 0.17100

loop_
_atom_type_symbol
_atom_type_radius_bond
C 0.68
H 0.23
Cl 0.99
N 0.68
O 0.68
S 1.02
